data_7013019
loop_
_publ_author_name
'Dove, Andrew P.'
'Gibson, Vernon C.'
'Hormnirun, Pimpa'
'Marshall, Edward L.'
'Segal, John A.'
'White, Andrew J. P.'
'Williams, David J.'

_publ_section_title
;
 Low coordinate magnesium chemistry supported by a bulky ?-diketiminate
 ligand
;
_journal_issue 15
_journal_name_full 'Dalton Transactions'
_journal_page_first 3088
_journal_paper_doi 10.1039/b303550f
_journal_year 2003
_chemical_formula_sum 'C79 H108 Mg2 N4 O4'
_chemical_formula_weight 1226.31
_chemical_name_systematic
; 
? 
;
_space_group_IT_number 64
_symmetry_cell_setting orthorhombic
_symmetry_space_group_name_Hall '-C 2ac 2'
_symmetry_space_group_name_H-M 'C m c a'
_atom_sites_solution_hydrogens geom
_atom_sites_solution_primary direct
_atom_sites_solution_secondary difmap
_audit_creation_method SHELXL
_cell_angle_alpha 90.00
_cell_angle_beta 90.00
_cell_angle_gamma 90.00
_cell_formula_units_Z 4
_cell_length_a 17.7581(5)
_cell_length_b 19.4442(8)
_cell_length_c 21.618(2)
_cell_measurement_reflns_used 28
_cell_measurement_temperature 183(2)
_cell_measurement_theta_max 25.00
_cell_measurement_theta_min 11.20
_cell_volume 7464.5(8)
_computing_cell_refinement 'Siemens XSCANS'
_computing_data_collection 'Siemens XSCANS'
_computing_data_reduction 'Siemens SHELXTL'
_computing_molecular_graphics 'Siemens SHELXTL'
_computing_publication_material 'Siemens SHELXTL'
_computing_structure_refinement 'SHELXL-93 (Sheldrick, 1993)'
_computing_structure_solution 'SHELXS-86 (Sheldrick, 1990)'
_diffrn_ambient_temperature 183(2)
_diffrn_measurement_device 'Siemens P4'
_diffrn_measurement_method '\w scans'
_diffrn_radiation_monochromator graphite
_diffrn_radiation_source 'fine-focus sealed tube'
_diffrn_radiation_type CuK\a
_diffrn_radiation_wavelength 1.54178
_diffrn_reflns_av_R_equivalents 0.0000
_diffrn_reflns_av_sigmaI/netI 0.0245
_diffrn_reflns_limit_h_max 0
_diffrn_reflns_limit_h_min -20
_diffrn_reflns_limit_k_max 22
_diffrn_reflns_limit_k_min 0
_diffrn_reflns_limit_l_max 25
_diffrn_reflns_limit_l_min 0
_diffrn_reflns_number 3221
_diffrn_reflns_theta_max 63.98
_diffrn_reflns_theta_min 3.94
_diffrn_standards_interval_count 97
_diffrn_standards_number 3
_exptl_absorpt_coefficient_mu 0.659
_exptl_absorpt_correction_type none
_exptl_crystal_colour Colourless
_exptl_crystal_density_diffrn 1.091
_exptl_crystal_description prisms
_exptl_crystal_F_000 2664
_exptl_crystal_size_max 0.60
_exptl_crystal_size_mid 0.53
_exptl_crystal_size_min 0.40
_refine_diff_density_max 0.253
_refine_diff_density_min -0.225
_refine_diff_density_rms 0.037
_refine_ls_extinction_coef 0.00049(9)
_refine_ls_extinction_expression Fc^*^=kFc[1+0.001xFc^2^\l^3^/sin(2\q)]^-1/4^
_refine_ls_extinction_method SHELXL
_refine_ls_goodness_of_fit_all 1.074
_refine_ls_goodness_of_fit_obs 1.113
_refine_ls_matrix_type full
_refine_ls_number_parameters 266
_refine_ls_number_reflns 3072
_refine_ls_number_restraints 184
_refine_ls_restrained_S_all 1.089
_refine_ls_restrained_S_obs 1.101
_refine_ls_R_factor_all 0.0665
_refine_ls_R_factor_obs 0.0519
_refine_ls_shift/esd_max 0.001
_refine_ls_shift/esd_mean 0.000
_refine_ls_structure_factor_coef Fsqd
_refine_ls_weighting_details 'w=1/[\s^2^(Fo^2^)+(0.0798P)^2^+3.9085P] where P=(Fo^2^+2Fc^2^)/3'
_refine_ls_weighting_scheme calc
_refine_ls_wR_factor_all 0.1492
_refine_ls_wR_factor_obs 0.1368
_reflns_number_observed 2670
_reflns_number_total 3221
_reflns_observed_criterion >2sigma(I)
_cod_data_source_file b303550f.txt
_cod_data_source_block Compound_15
_cod_depositor_comments
;
The following automatic conversions were performed:
'_symmetry_cell_setting' value 'Orthorhombic' changed to 'orthorhombic'
according to '/home/saulius/struct/CIF-dictionaries/cif_core.dic'
dictionary named 'cif_core.dic' version 2.4.1 from 2010-06-29.

Automatic conversion script
Id: cif_fix_enum 1527 2010-12-29 10:47:43Z saulius 

The following automatic conversions were performed:

'_refine_ls_weighting_scheme' value 'calc
w=1/[\s^2^(Fo^2^)+(0.0798P)^2^+3.9085P] where P=(Fo^2^+2Fc^2^)/3' was
changed to 'calc'. New tag '_refine_ls_weighting_details' was
created. The value of the new tag was set to
'w=1/[\s^2^(Fo^2^)+(0.0798P)^2^+3.9085P] where P=(Fo^2^+2Fc^2^)/3'.

Automatic conversion script
Id: cif_fix_values 3143 2015-03-26 13:38:13Z robertas 
;
_cod_original_cell_volume 7464.4(8)
_cod_original_sg_symbol_H-M Cmca
_cod_original_formula_sum 'C79 H108 N4 O4 Mg2'
_cod_database_code 7013019

loop_
_symmetry_equiv_pos_as_xyz
'x, y, z'
'-x, -y+1/2, z+1/2'
'-x, y+1/2, -z+1/2'
'x, -y, -z'
'x+1/2, y+1/2, z'
'-x+1/2, -y+1, z+1/2'
'-x+1/2, y+1, -z+1/2'
'x+1/2, -y+1/2, -z'
'-x, -y, -z'
'x, y-1/2, -z-1/2'
'x, -y-1/2, z-1/2'
'-x, y, z'
'-x+1/2, -y+1/2, -z'
'x+1/2, y, -z-1/2'
'x+1/2, -y, z-1/2'
'-x+1/2, y+1/2, z'

loop_
_atom_site_aniso_label
_atom_site_aniso_U_11
_atom_site_aniso_U_22
_atom_site_aniso_U_33
_atom_site_aniso_U_23
_atom_site_aniso_U_13
_atom_site_aniso_U_12
Mg 0.0313(4) 0.0281(4) 0.0288(4) -0.0024(3) 0.000 0.000
C1 0.0412(10) 0.0435(10) 0.0363(9) -0.0064(8) 0.0070(8) -0.0019(8)
N1 0.0314(7) 0.0401(8) 0.0357(8) -0.0057(6) 0.0016(6) -0.0002(6)
C2 0.048(2) 0.051(2) 0.0286(13) -0.0041(11) 0.000 0.000
C3 0.0511(12) 0.089(2) 0.0429(11) -0.0086(12) 0.0147(10) -0.0007(12)
C4 0.0313(9) 0.0592(12) 0.0391(10) -0.0078(9) 0.0041(8) 0.0039(8)
C5 0.0445(12) 0.0641(14) 0.0701(15) -0.0122(12) -0.0009(11) 0.0165(11)
C6 0.0511(15) 0.095(2) 0.082(2) -0.010(2) -0.0024(13) 0.0324(14)
C7 0.0337(12) 0.126(3) 0.071(2) -0.012(2) -0.0022(11) 0.0137(14)
C8 0.0359(11) 0.106(2) 0.0585(14) -0.0120(14) -0.0004(10) -0.0113(13)
C9 0.0357(10) 0.0707(14) 0.0404(10) -0.0051(9) 0.0055(8) -0.0085(9)
C10 0.072(2) 0.0504(14) 0.133(3) -0.014(2) -0.021(2) 0.0237(13)
C11 0.213(6) 0.076(2) 0.111(3) -0.028(2) -0.023(4) 0.002(3)
C12 0.122(3) 0.076(2) 0.145(4) -0.017(2) 0.037(3) -0.005(2)
C13 0.0521(12) 0.0598(13) 0.0504(12) -0.0001(10) 0.0031(10) -0.0210(10)
C14 0.076(2) 0.081(2) 0.076(2) -0.0246(15) -0.0085(15) -0.0120(15)
C15 0.147(4) 0.093(2) 0.083(2) 0.018(2) 0.035(2) -0.032(2)
C16 0.0415(13) 0.0278(12) 0.0355(13) 0.0021(10) 0.000 0.000
O16 0.0540(11) 0.0339(9) 0.0323(9) -0.0005(7) 0.000 0.000
O17 0.0624(12) 0.0275(9) 0.0403(10) 0.0003(7) 0.000 0.000
C18 0.078(2) 0.0323(15) 0.067(2) 0.0093(14) 0.000 0.000
C19 0.109(3) 0.040(2) 0.099(3) 0.026(2) 0.000 0.000
C20 0.117(4) 0.069(3) 0.089(3) 0.051(2) 0.000 0.000
C21 0.117(4) 0.082(3) 0.053(2) 0.032(2) 0.000 0.000
C22 0.087(2) 0.054(2) 0.039(2) 0.0131(14) 0.000 0.000
C23 0.054(2) 0.0336(13) 0.0423(15) 0.0097(11) 0.000 0.000
C31 0.129(16) 0.144(15) 0.181(15) 0.004(14) 0.040(13) 0.019(14)
C32 0.131(14) 0.189(12) 0.167(12) -0.073(10) -0.017(12) 0.029(12)
C33 0.140(12) 0.190(13) 0.172(12) -0.026(11) 0.000(14) 0.012(14)
C34 0.122(14) 0.187(14) 0.197(13) -0.039(12) 0.000(12) 0.022(11)
C35 0.085(7) 0.158(11) 0.193(12) 0.025(11) 0.003(14) 0.025(13)
C36 0.142(14) 0.153(12) 0.229(14) -0.019(12) -0.004(12) 0.019(11)
C37 0.133(18) 0.104(11) 0.199(15) -0.008(11) 0.018(14) 0.042(12)

loop_
_atom_site_label
_atom_site_type_symbol
_atom_site_fract_x
_atom_site_fract_y
_atom_site_fract_z
_atom_site_U_iso_or_equiv
_atom_site_thermal_displace_type
_atom_site_occupancy
_atom_site_calc_flag
_atom_site_refinement_flags
_atom_site_disorder_group
Mg Mg 0.5000 0.05587(4) 0.08365(4) 0.0294(2) Uani 1 d S .
C1 C 0.42799(11) 0.07497(10) 0.20547(9) 0.0403(4) Uani 1 d . .
N1 N 0.41511(9) 0.07405(8) 0.14495(7) 0.0358(4) Uani 1 d . .
C2 C 0.5000 0.07192(15) 0.23222(12) 0.0426(6) Uani 1 d S .
H2A H 0.5000 0.06693(15) 0.27593(12) 0.051 Uiso 1 calc SR .
C3 C 0.36327(13) 0.08113(14) 0.25097(12) 0.0610(6) Uani 1 d . .
H3A H 0.36339(13) 0.12719(14) 0.26937(12) 0.091 Uiso 1 d R .
H3B H 0.36909(13) 0.04660(14) 0.28365(12) 0.091 Uiso 1 d R .
H3C H 0.31552(13) 0.07356(14) 0.22928(12) 0.091 Uiso 1 d R .
C4 C 0.33900(11) 0.08386(11) 0.12344(9) 0.0432(5) Uani 1 d . .
C5 C 0.31247(13) 0.15072(13) 0.11385(12) 0.0596(6) Uani 1 d . .
C6 C 0.2386(2) 0.1592(2) 0.09302(14) 0.0758(8) Uani 1 d . .
H6A H 0.2193(2) 0.2042(2) 0.08701(14) 0.091 Uiso 1 calc R .
C7 C 0.19375(14) 0.1039(2) 0.08117(13) 0.0769(9) Uani 1 d . .
H7A H 0.14336(14) 0.1108(2) 0.06778(13) 0.092 Uiso 1 calc R .
C8 C 0.22098(13) 0.0385(2) 0.08847(12) 0.0667(7) Uani 1 d . .
H8A H 0.18942(13) 0.0005(2) 0.07891(12) 0.080 Uiso 1 calc R .
C9 C 0.29396(12) 0.02644(13) 0.10962(9) 0.0490(5) Uani 1 d . .
C10 C 0.3616(2) 0.21332(14) 0.1240(2) 0.0851(10) Uani 1 d . .
H10A H 0.4133(2) 0.19703(14) 0.1351(2) 0.102 Uiso 1 calc R .
C11 C 0.3320(3) 0.2570(2) 0.1776(2) 0.133(2) Uani 1 d . .
H11A H 0.3647(3) 0.2972(2) 0.1832(2) 0.200 Uiso 1 calc R .
H11B H 0.3317(3) 0.2295(2) 0.2156(2) 0.200 Uiso 1 calc R .
H11C H 0.2807(3) 0.2724(2) 0.1683(2) 0.200 Uiso 1 calc R .
C12 C 0.3677(2) 0.2569(2) 0.0658(2) 0.1141(14) Uani 1 d . .
H12A H 0.3998(2) 0.2969(2) 0.0741(2) 0.171 Uiso 1 calc R .
H12B H 0.3175(2) 0.2725(2) 0.0534(2) 0.171 Uiso 1 calc R .
H12C H 0.3898(2) 0.2294(2) 0.0325(2) 0.171 Uiso 1 calc R .
C13 C 0.32256(14) -0.04658(12) 0.11760(10) 0.0541(6) Uani 1 d . .
H13A H 0.37832(14) -0.04384(12) 0.12360(10) 0.065 Uiso 1 calc R .
C14 C 0.3086(2) -0.0913(2) 0.06126(14) 0.0777(8) Uani 1 d . .
H14A H 0.3281(2) -0.1377(2) 0.06897(14) 0.117 Uiso 1 calc R .
H14B H 0.3343(2) -0.0714(2) 0.02535(14) 0.117 Uiso 1 calc R .
H14C H 0.2544(2) -0.0938(2) 0.05306(14) 0.117 Uiso 1 calc R .
C15 C 0.2896(3) -0.0801(2) 0.1753(2) 0.1078(14) Uani 1 d . .
H15A H 0.2991(3) -0.0506(2) 0.2113(2) 0.162 Uiso 1 calc R .
H15B H 0.3134(3) -0.1250(2) 0.1818(2) 0.162 Uiso 1 calc R .
H15C H 0.2353(3) -0.0863(2) 0.1700(2) 0.162 Uiso 1 calc R .
C16 C 0.5000 0.10102(12) -0.04402(12) 0.0349(6) Uani 1 d S .
O16 O 0.5000 0.11753(9) 0.01208(8) 0.0401(4) Uani 1 d S .
O17 O 0.5000 0.03983(9) -0.06214(9) 0.0434(5) Uani 1 d S .
C18 C 0.5000 0.2251(2) -0.0741(2) 0.0589(9) Uani 1 d S .
H18A H 0.5000 0.2369(2) -0.0314(2) 0.071 Uiso 1 calc SR .
C19 C 0.5000 0.2766(2) -0.1188(2) 0.0825(13) Uani 1 d S .
H19A H 0.5000 0.3235(2) -0.1067(2) 0.099 Uiso 1 calc SR .
C20 C 0.5000 0.2595(2) -0.1803(2) 0.091(2) Uani 1 d S .
H20A H 0.5000 0.2947(2) -0.2107(2) 0.110 Uiso 1 calc SR .
C21 C 0.5000 0.1917(2) -0.1983(2) 0.0843(13) Uani 1 d S .
H21A H 0.5000 0.1803(2) -0.2410(2) 0.101 Uiso 1 calc SR .
C22 C 0.5000 0.1399(2) -0.15393(14) 0.0601(9) Uani 1 d S .
H22A H 0.5000 0.0930(2) -0.16634(14) 0.072 Uiso 1 calc SR .
C23 C 0.5000 0.15668(14) -0.09168(13) 0.0432(6) Uani 1 d S .
C31 C -0.0371(21) 0.0773(21) -0.1448(13) 0.151(9) Uani 0.25 d PDU -1
H31A H -0.0324(21) 0.0656(21) -0.1888(13) 0.227 Uiso 0.25 calc PR -1
H31B H -0.0210(21) 0.1250(21) -0.1383(13) 0.227 Uiso 0.25 calc PR -1
H31C H -0.0897(21) 0.0722(21) -0.1319(13) 0.227 Uiso 0.25 calc PR -1
C32 C 0.0117(21) 0.0301(11) -0.1072(8) 0.162(8) Uani 0.25 d PDU -1
H32A H 0.0651(21) 0.0348(11) -0.1197(8) 0.195 Uiso 0.25 calc PR -1
H32B H -0.0038(21) -0.0183(11) -0.1133(8) 0.195 Uiso 0.25 calc PR -1
C33 C 0.0019(45) 0.0508(9) -0.0404(6) 0.167(7) Uani 0.50 d SPDU -1
H33A H 0.0490(45) 0.0704(9) -0.0234(6) 0.201 Uiso 0.25 calc PR -1
H33B H -0.0391(45) 0.0850(9) -0.0359(6) 0.201 Uiso 0.25 calc PR -1
C34 C -0.0179(14) -0.0153(12) -0.0089(7) 0.169(8) Uani 0.25 d PDU -1
H34A H -0.0721(14) -0.0257(12) -0.0141(7) 0.202 Uiso 0.25 calc PR -1
H34B H 0.0119(14) -0.0538(12) -0.0263(7) 0.202 Uiso 0.25 calc PR -1
C35 C 0.0006(36) -0.0052(9) 0.0579(7) 0.145(5) Uani 0.50 d SPDU -1
H35A H -0.0297(36) 0.0326(9) 0.0759(7) 0.174 Uiso 0.25 calc PR -1
H35B H 0.0547(36) 0.0053(9) 0.0635(7) 0.174 Uiso 0.25 calc PR -1
C36 C -0.0197(17) -0.0735(11) 0.0869(9) 0.175(8) Uani 0.25 d PDU -1
H36A H -0.0749(17) -0.0777(11) 0.0917(9) 0.210 Uiso 0.25 calc PR -1
H36B H -0.0014(17) -0.1120(11) 0.0610(9) 0.210 Uiso 0.50 calc SPR -1
C37 C 0.0186(23) -0.0736(18) 0.1489(11) 0.145(9) Uani 0.25 d PDU -1
H37A H 0.0077(23) -0.1169(18) 0.1704(11) 0.218 Uiso 0.25 calc PR -1
H37B H 0.0000(23) -0.0350(18) 0.1737(11) 0.218 Uiso 0.50 calc SPR -1
H37C H 0.0731(23) -0.0691(18) 0.1432(11) 0.218 Uiso 0.25 calc PR -1

loop_
_atom_type_symbol
_atom_type_description
_atom_type_scat_dispersion_real
_atom_type_scat_dispersion_imag
_atom_type_scat_source
C C 0.0181 0.0091 'International Tables Vol C Tables 4.2.6.8 and 6.1.1.4'
H H 0.0000 0.0000 'International Tables Vol C Tables 4.2.6.8 and 6.1.1.4'
N N 0.0311 0.0180 'International Tables Vol C Tables 4.2.6.8 and 6.1.1.4'
O O 0.0492 0.0322 'International Tables Vol C Tables 4.2.6.8 and 6.1.1.4'
Mg Mg 0.1719 0.1771 'International Tables Vol C Tables 4.2.6.8 and 6.1.1.4'

loop_
_geom_angle_atom_site_label_1
_geom_angle_atom_site_label_2
_geom_angle_atom_site_label_3
_geom_angle
_geom_angle_site_symmetry_1
_geom_angle_site_symmetry_3
_geom_angle_publ_flag
O17 Mg O16 113.74(9) 9_655 . ?
O17 Mg N1 109.02(6) 9_655 12_655 ?
O16 Mg N1 114.06(6) . 12_655 ?
O17 Mg N1 109.02(6) 9_655 . ?
O16 Mg N1 114.06(6) . . ?
N1 Mg N1 95.42(9) 12_655 . ?
N1 C1 C2 124.2(2) . . ?
N1 C1 C3 120.6(2) . . ?
C2 C1 C3 115.2(2) . . ?
C1 N1 C4 118.5(2) . . ?
C1 N1 Mg 121.02(13) . . ?
C4 N1 Mg 120.45(12) . . ?
C1 C2 C1 131.1(2) 12_655 . ?
C5 C4 C9 121.0(2) . . ?
C5 C4 N1 119.1(2) . . ?
C9 C4 N1 119.8(2) . . ?
C6 C5 C4 118.3(2) . . ?
C6 C5 C10 119.6(2) . . ?
C4 C5 C10 122.1(2) . . ?
C7 C6 C5 121.2(3) . . ?
C6 C7 C8 120.3(2) . . ?
C7 C8 C9 121.5(3) . . ?
C8 C9 C4 117.7(2) . . ?
C8 C9 C13 120.4(2) . . ?
C4 C9 C13 121.9(2) . . ?
C5 C10 C12 111.7(3) . . ?
C5 C10 C11 111.0(3) . . ?
C12 C10 C11 110.0(3) . . ?
C14 C13 C9 113.0(2) . . ?
C14 C13 C15 110.4(2) . . ?
C9 C13 C15 111.4(2) . . ?
O17 C16 O16 123.1(2) . . ?
O17 C16 C23 118.2(2) . . ?
O16 C16 C23 118.8(2) . . ?
C16 O16 Mg 127.4(2) . . ?
C16 O17 Mg 175.8(2) . 9_655 ?
C23 C18 C19 120.0(4) . . ?
C20 C19 C18 120.0(4) . . ?
C19 C20 C21 120.4(3) . . ?
C20 C21 C22 120.0(4) . . ?
C23 C22 C21 119.9(4) . . ?
C18 C23 C22 119.6(3) . . ?
C18 C23 C16 120.4(3) . . ?
C22 C23 C16 120.0(3) . . ?
C31 C32 C33 106.7(17) . . ?
C34 C33 C32 103.5(14) . . ?
C35 C34 C33 106.0(12) . . ?
C34 C35 C36 103.4(15) . . ?
C37 C36 C35 105.3(15) . . ?

loop_
_geom_bond_atom_site_label_1
_geom_bond_atom_site_label_2
_geom_bond_distance
_geom_bond_site_symmetry_2
_geom_bond_publ_flag
Mg O17 1.918(2) 9_655 ?
Mg O16 1.958(2) . ?
Mg N1 2.038(2) 12_655 ?
Mg N1 2.038(2) . ?
C1 N1 1.328(2) . ?
C1 C2 1.405(2) . ?
C1 C3 1.518(3) . ?
N1 C4 1.442(2) . ?
C2 C1 1.405(2) 12_655 ?
C4 C5 1.398(3) . ?
C4 C9 1.406(3) . ?
C5 C6 1.397(4) . ?
C5 C10 1.513(4) . ?
C6 C7 1.361(4) . ?
C7 C8 1.370(4) . ?
C8 C9 1.394(3) . ?
C9 C13 1.518(3) . ?
C10 C12 1.520(5) . ?
C10 C11 1.530(5) . ?
C13 C14 1.517(3) . ?
C13 C15 1.524(4) . ?
C16 O17 1.253(3) . ?
C16 O16 1.254(3) . ?
C16 C23 1.494(3) . ?
O17 Mg 1.918(2) 9_655 ?
C18 C23 1.383(4) . ?
C18 C19 1.392(5) . ?
C19 C20 1.370(7) . ?
C20 C21 1.373(7) . ?
C21 C22 1.391(5) . ?
C22 C23 1.385(4) . ?
C31 C32 1.502(10) . ?
C32 C33 1.510(10) . ?
C33 C34 1.497(10) . ?
C34 C35 1.492(10) . ?
C35 C36 1.512(10) . ?
C36 C37 1.505(10) . ?
